data_4027717
loop_
_publ_author_name
'Dmitry S. Belov'
'Evgeny R. Lukyanenko'
'Alexander V. Kurkin'
'Marina A. Yurovskaya'

_publ_contact_author 'Dr Victor B. Rybakov'
_publ_contact_author_email Rybakov20021@yandex.ru
_publ_section_title
;
 Highly Stereoselective and Scalable Synthesis of trans-Fused
 Octahydrocyclohepta[b]pyrrol-4(1H)-ones via the Aza-Cope-Mannich
 Rearrangement in Racemic and Enantiopure Forms
;
_journal_name_full 'Journal of Organic Chemistry'
_journal_page_first 10125
_journal_page_last 10134
_journal_paper_doi 10.1021/jo301762a
_journal_volume 77
_journal_year 2012
_chemical_absolute_configuration rmad
_chemical_compound_source 'Synthesis as described'
_chemical_formula_moiety 'C22 H26 N O, Br '
_chemical_formula_sum 'C22 H26 Br N O'
_chemical_formula_weight 400.34
_chemical_melting_point_gt 531.9
_chemical_melting_point_lt 532.6
_chemical_name_systematic
;
 (1S,2R)-2-{[(1R)-1-phenylethyl]amino}-1-(phenylethynyl)cyclohexanol
 hydrobromide
;
_space_group_IT_number 4
_symmetry_cell_setting monoclinic
_symmetry_space_group_name_Hall 'P 2yb'
_symmetry_space_group_name_H-M 'P 1 21 1'
_atom_sites_solution_hydrogens geom
_atom_sites_solution_primary direct
_atom_sites_solution_secondary difmap
_audit_creation_method SHELXL97
_cell_angle_alpha 90.00
_cell_angle_beta 115.00(1)
_cell_angle_gamma 90.00
_cell_formula_units_Z 2
_cell_length_a 9.8448(11)
_cell_length_b 10.7110(18)
_cell_length_c 10.5116(17)
_cell_measurement_reflns_used 25
_cell_measurement_temperature 295(2)
_cell_measurement_theta_max 36.43
_cell_measurement_theta_min 32.68
_cell_volume 1004.6(3)
_computing_structure_refinement 'SHELXL-97 (Sheldrick, 1997)'
_computing_structure_solution 'SHELXS-97 (Sheldrick, 1990)'
_diffrn_ambient_temperature 295(2)
_diffrn_detector 'scintillation LiI'
_diffrn_detector_dtime 1.195
_diffrn_measured_fraction_theta_full 1.000
_diffrn_measured_fraction_theta_max 1.000
_diffrn_measurement_device '\k--geometry diffractometer'
_diffrn_measurement_device_type 'Enraf Nonius CAD4'
_diffrn_measurement_method 'non--profiled \w--scans'
_diffrn_radiation_monochromator graphite
_diffrn_radiation_source 'fine--focus sealed tube'
_diffrn_radiation_type CuK\a
_diffrn_radiation_wavelength 1.54184
_diffrn_reflns_av_R_equivalents 0.0291
_diffrn_reflns_av_sigmaI/netI 0.0320
_diffrn_reflns_limit_h_max 12
_diffrn_reflns_limit_h_min -12
_diffrn_reflns_limit_k_max 13
_diffrn_reflns_limit_k_min -13
_diffrn_reflns_limit_l_max 13
_diffrn_reflns_limit_l_min -13
_diffrn_reflns_number 4606
_diffrn_reflns_theta_full 74.75
_diffrn_reflns_theta_max 74.75
_diffrn_reflns_theta_min 4.64
_diffrn_source 'Enraf Nonius FR590'
_diffrn_standards_decay_% 3
_diffrn_standards_interval_time 120
_diffrn_standards_number 1
_exptl_absorpt_coefficient_mu 2.841
_exptl_absorpt_correction_type none
_exptl_crystal_colour Colourless
_exptl_crystal_density_diffrn 1.324
_exptl_crystal_description Prism
_exptl_crystal_F_000 416
_exptl_crystal_preparation 'EtOH/Et~2~O : 10/1'
_exptl_crystal_size_max 0.20
_exptl_crystal_size_mid 0.20
_exptl_crystal_size_min 0.20
_refine_diff_density_max 0.328
_refine_diff_density_min -0.421
_refine_diff_density_rms 0.043
_refine_ls_abs_structure_details
;
 Flack, H. D. (1983). Acta Cryst. A39, 876-881.
 The 1964 Friedel pairs were measured.
;
_refine_ls_abs_structure_Flack -0.062(19)
_refine_ls_extinction_coef 0.0070(4)
_refine_ls_extinction_expression Fc^*^=kFc[1+0.001xFc^2^\l^3^/sin(2\q)]^-1/4^
_refine_ls_extinction_method SHELXL
_refine_ls_goodness_of_fit_ref 1.075
_refine_ls_hydrogen_treatment mixed
_refine_ls_matrix_type full
_refine_ls_number_parameters 240
_refine_ls_number_reflns 4142
_refine_ls_number_restraints 1
_refine_ls_restrained_S_all 1.075
_refine_ls_R_factor_all 0.0395
_refine_ls_R_factor_gt 0.0348
_refine_ls_shift/su_max 0.000
_refine_ls_shift/su_mean 0.000
_refine_ls_structure_factor_coef Fsqd
_refine_ls_weighting_details 'calc w=1/[\s^2^(Fo^2^)+(0.0348P)^2^+0.3565P] where P=(Fo^2^+2Fc^2^)/3'
_refine_ls_weighting_scheme calc
_refine_ls_wR_factor_gt 0.0834
_refine_ls_wR_factor_ref 0.0863
_reflns_number_gt 3810
_reflns_number_total 4142
_reflns_threshold_expression >2\s(I)
_cod_data_source_file jo301762a_si_003.cif
_cod_data_source_block yur2
_cod_depositor_comments
;
The following automatic conversions were performed:

'_chemical_absolute_configuration' value 'Rmad' changed to 'rmad'
according to the built-in table from CIF Core dictionary named
'cif_core.dic' version 2.4.1 from 2010-06-29.

Automatic conversion script
Id: cif_fix_values 1891 2012-01-12 08:04:46Z andrius 
;
_cod_original_sg_symbol_H-M 'P 21'
_cod_database_code 4027717
_diffrn_standards_decay_corr_max 1.053
_diffrn_standards_decay_corr_min 0.986

loop_
_symmetry_equiv_pos_as_xyz
'x, y, z'
'-x, y+1/2, -z'

loop_
_atom_site_label
_atom_site_type_symbol
_atom_site_fract_x
_atom_site_fract_y
_atom_site_fract_z
_atom_site_U_iso_or_equiv
_atom_site_adp_type
_atom_site_occupancy
_atom_site_symmetry_multiplicity
_atom_site_calc_flag
_atom_site_refinement_flags
Br1 Br -0.11741(4) 0.20865(4) 0.43308(4) 0.06069(13) Uani 1 1 d .
C1 C 0.3044(4) 0.2785(3) 0.5146(3) 0.0431(7) Uani 1 1 d .
O1 O 0.2370(3) 0.1632(2) 0.5222(3) 0.0608(7) Uani 1 1 d .
H1 H 0.149(5) 0.180(5) 0.487(5) 0.084(16) Uiso 1 1 d .
C2 C 0.4558(4) 0.2438(3) 0.5144(4) 0.0560(9) Uani 1 1 d .
H2A H 0.5073 0.1857 0.5904 0.067 Uiso 1 1 calc R
H2B H 0.4377 0.2017 0.4270 0.067 Uiso 1 1 calc R
C3 C 0.5567(4) 0.3556(4) 0.5308(4) 0.0597(9) Uani 1 1 d .
H3A H 0.6518 0.3276 0.5340 0.072 Uiso 1 1 calc R
H3B H 0.5103 0.4106 0.4505 0.072 Uiso 1 1 calc R
C4 C 0.5831(4) 0.4256(4) 0.6629(4) 0.0540(8) Uani 1 1 d .
H4A H 0.6464 0.4974 0.6714 0.065 Uiso 1 1 calc R
H4B H 0.6345 0.3719 0.7434 0.065 Uiso 1 1 calc R
C5 C 0.4336(3) 0.4691(3) 0.6610(4) 0.0456(7) Uani 1 1 d .
H5A H 0.4522 0.5128 0.7477 0.055 Uiso 1 1 calc R
H5B H 0.3849 0.5266 0.5837 0.055 Uiso 1 1 calc R
C6 C 0.3313(3) 0.3573(3) 0.6449(3) 0.0368(6) Uani 1 1 d .
H6 H 0.3800 0.3039 0.7276 0.044 Uiso 1 1 calc R
C7 C 0.2116(4) 0.3502(3) 0.3888(3) 0.0476(7) Uani 1 1 d .
C8 C 0.1317(4) 0.4161(4) 0.2950(4) 0.0495(8) Uani 1 1 d .
C81 C 0.0360(4) 0.4913(4) 0.1805(3) 0.0509(8) Uani 1 1 d .
C82 C -0.1177(4) 0.4696(4) 0.1187(4) 0.0616(10) Uani 1 1 d .
H82 H -0.1587 0.4070 0.1529 0.074 Uiso 1 1 calc R
C83 C -0.2084(5) 0.5416(5) 0.0065(5) 0.0797(14) Uani 1 1 d .
H83 H -0.3113 0.5277 -0.0347 0.096 Uiso 1 1 calc R
C84 C -0.1496(7) 0.6329(5) -0.0449(5) 0.0861(16) Uani 1 1 d .
H84 H -0.2119 0.6798 -0.1219 0.103 Uiso 1 1 calc R
C85 C 0.0023(7) 0.6560(5) 0.0170(5) 0.0854(15) Uani 1 1 d .
H85 H 0.0424 0.7189 -0.0177 0.102 Uiso 1 1 calc R
C86 C 0.0940(5) 0.5860(5) 0.1298(5) 0.0726(12) Uani 1 1 d .
H86 H 0.1963 0.6027 0.1725 0.087 Uiso 1 1 calc R
N9 N 0.1835(3) 0.4013(3) 0.6417(3) 0.0382(5) Uani 1 1 d .
H9A H 0.102(4) 0.361(4) 0.575(4) 0.061(12) Uiso 1 1 d .
H9B H 0.167(4) 0.492(4) 0.607(4) 0.063(11) Uiso 1 1 d .
C9 C 0.1599(3) 0.3750(3) 0.7732(3) 0.0397(6) Uani 1 1 d .
H9 H 0.1592 0.2843 0.7846 0.048 Uiso 1 1 calc R
C91 C 0.2857(3) 0.4280(3) 0.9029(3) 0.0394(6) Uani 1 1 d .
C92 C 0.3846(4) 0.3480(4) 1.0017(3) 0.0512(8) Uani 1 1 d .
H92 H 0.3756 0.2624 0.9853 0.061 Uiso 1 1 calc R
C93 C 0.4968(4) 0.3927(5) 1.1247(4) 0.0656(11) Uani 1 1 d .
H93 H 0.5636 0.3375 1.1890 0.079 Uiso 1 1 calc R
C94 C 0.5096(5) 0.5182(5) 1.1517(4) 0.0710(12) Uani 1 1 d .
H94 H 0.5835 0.5486 1.2351 0.085 Uiso 1 1 calc R
C95 C 0.4123(5) 0.5983(4) 1.0545(4) 0.0626(10) Uani 1 1 d .
H95 H 0.4209 0.6837 1.0723 0.075 Uiso 1 1 calc R
C96 C 0.3010(4) 0.5546(3) 0.9301(4) 0.0504(8) Uani 1 1 d .
H96 H 0.2366 0.6106 0.8648 0.060 Uiso 1 1 calc R
C97 C 0.0061(4) 0.4244(4) 0.7492(4) 0.0568(9) Uani 1 1 d .
H97A H -0.0691 0.3844 0.6685 0.085 Uiso 1 1 calc R
H97B H 0.0027 0.5129 0.7339 0.085 Uiso 1 1 calc R
H97C H -0.0122 0.4071 0.8302 0.085 Uiso 1 1 calc R

loop_
_atom_site_aniso_label
_atom_site_aniso_U_11
_atom_site_aniso_U_22
_atom_site_aniso_U_33
_atom_site_aniso_U_23
_atom_site_aniso_U_13
_atom_site_aniso_U_12
Br1 0.04633(17) 0.05543(19) 0.0774(2) -0.0204(2) 0.02327(15) -0.0132(2)
C1 0.0358(15) 0.0442(18) 0.0462(17) -0.0056(13) 0.0143(13) 0.0030(12)
O1 0.0494(15) 0.0383(12) 0.0820(19) -0.0073(11) 0.0155(14) -0.0010(10)
C2 0.0433(16) 0.060(2) 0.066(2) -0.0186(16) 0.0235(15) 0.0100(14)
C3 0.0443(17) 0.076(3) 0.066(2) -0.001(2) 0.0298(17) 0.0078(17)
C4 0.0358(15) 0.058(2) 0.067(2) -0.0026(17) 0.0213(15) -0.0022(15)
C5 0.0321(14) 0.0487(18) 0.0522(18) -0.0078(14) 0.0142(13) -0.0026(12)
C6 0.0294(12) 0.0458(16) 0.0325(13) -0.0003(12) 0.0102(11) 0.0044(11)
C7 0.0420(16) 0.061(2) 0.0382(15) -0.0099(15) 0.0156(13) -0.0012(15)
C8 0.0463(17) 0.063(2) 0.0397(16) -0.0040(15) 0.0188(14) 0.0028(16)
C81 0.0500(18) 0.065(2) 0.0377(16) -0.0028(15) 0.0182(14) 0.0072(16)
C82 0.051(2) 0.073(3) 0.053(2) -0.0008(19) 0.0137(16) 0.0113(18)
C83 0.066(3) 0.102(4) 0.056(2) 0.001(2) 0.011(2) 0.027(3)
C84 0.108(4) 0.102(4) 0.050(2) 0.013(2) 0.036(3) 0.055(3)
C85 0.123(4) 0.079(3) 0.079(3) 0.024(2) 0.067(3) 0.022(3)
C86 0.073(3) 0.090(3) 0.062(2) 0.010(2) 0.035(2) 0.005(2)
N9 0.0324(12) 0.0459(14) 0.0361(12) -0.0008(11) 0.0143(10) 0.0019(10)
C9 0.0377(14) 0.0429(16) 0.0410(15) -0.0034(12) 0.0192(12) -0.0038(12)
C91 0.0397(15) 0.0458(16) 0.0369(14) -0.0067(12) 0.0204(12) -0.0079(12)
C92 0.0531(18) 0.055(2) 0.0446(17) 0.0044(15) 0.0197(15) -0.0001(15)
C93 0.050(2) 0.090(3) 0.0465(19) 0.004(2) 0.0105(16) 0.0017(19)
C94 0.060(2) 0.103(4) 0.050(2) -0.020(2) 0.0228(18) -0.023(2)
C95 0.063(2) 0.067(2) 0.060(2) -0.028(2) 0.0279(19) -0.0237(19)
C96 0.056(2) 0.0463(18) 0.0497(19) -0.0076(14) 0.0235(16) -0.0077(15)
C97 0.0405(17) 0.073(2) 0.064(2) -0.0165(19) 0.0288(17) -0.0071(16)

loop_
_atom_type_symbol
_atom_type_description
_atom_type_scat_dispersion_real
_atom_type_scat_dispersion_imag
_atom_type_scat_source
C C 0.0181 0.0091 'International Tables Vol C Tables 4.2.6.8 and 6.1.1.4'
H H 0.0000 0.0000 'International Tables Vol C Tables 4.2.6.8 and 6.1.1.4'
N N 0.0311 0.0180 'International Tables Vol C Tables 4.2.6.8 and 6.1.1.4'
O O 0.0492 0.0322 'International Tables Vol C Tables 4.2.6.8 and 6.1.1.4'
Br Br -0.6763 1.2805 'International Tables Vol C Tables 4.2.6.8 and 6.1.1.4'

loop_
_geom_angle_atom_site_label_1
_geom_angle_atom_site_label_2
_geom_angle_atom_site_label_3
_geom_angle
O1 C1 C7 112.2(3)
O1 C1 C6 109.7(3)
C7 C1 C6 108.9(3)
O1 C1 C2 105.4(3)
C7 C1 C2 111.1(3)
C6 C1 C2 109.4(3)
C1 O1 H1 103(4)
C3 C2 C1 113.4(3)
C3 C2 H2A 108.9
C1 C2 H2A 108.9
C3 C2 H2B 108.9
C1 C2 H2B 108.9
H2A C2 H2B 107.7
C4 C3 C2 110.3(3)
C4 C3 H3A 109.6
C2 C3 H3A 109.6
C4 C3 H3B 109.6
C2 C3 H3B 109.6
H3A C3 H3B 108.1
C3 C4 C5 110.5(3)
C3 C4 H4A 109.6
C5 C4 H4A 109.6
C3 C4 H4B 109.6
C5 C4 H4B 109.6
H4A C4 H4B 108.1
C6 C5 C4 110.3(3)
C6 C5 H5A 109.6
C4 C5 H5A 109.6
C6 C5 H5B 109.6
C4 C5 H5B 109.6
H5A C5 H5B 108.1
N9 C6 C5 109.9(2)
N9 C6 C1 110.4(2)
C5 C6 C1 112.8(3)
N9 C6 H6 107.8
C5 C6 H6 107.8
C1 C6 H6 107.8
C8 C7 C1 173.3(3)
C7 C8 C81 178.3(4)
C86 C81 C82 119.3(4)
C86 C81 C8 120.6(4)
C82 C81 C8 120.0(4)
C83 C82 C81 119.4(5)
C83 C82 H82 120.3
C81 C82 H82 120.3
C84 C83 C82 120.8(5)
C84 C83 H83 119.6
C82 C83 H83 119.6
C83 C84 C85 120.1(4)
C83 C84 H84 120.0
C85 C84 H84 120.0
C86 C85 C84 119.8(5)
C86 C85 H85 120.1
C84 C85 H85 120.1
C85 C86 C81 120.5(5)
C85 C86 H86 119.7
C81 C86 H86 119.7
C6 N9 C9 115.8(2)
C6 N9 H9A 113(3)
C9 N9 H9A 101(2)
C6 N9 H9B 108(2)
C9 N9 H9B 116(2)
H9A N9 H9B 103(3)
C91 C9 N9 111.7(2)
C91 C9 C97 113.4(3)
N9 C9 C97 108.0(3)
C91 C9 H9 107.9
N9 C9 H9 107.9
C97 C9 H9 107.9
C96 C91 C92 118.3(3)
C96 C91 C9 122.1(3)
C92 C91 C9 119.6(3)
C91 C92 C93 121.2(4)
C91 C92 H92 119.4
C93 C92 H92 119.4
C94 C93 C92 120.1(4)
C94 C93 H93 119.9
C92 C93 H93 119.9
C95 C94 C93 119.1(4)
C95 C94 H94 120.4
C93 C94 H94 120.4
C94 C95 C96 121.2(4)
C94 C95 H95 119.4
C96 C95 H95 119.4
C91 C96 C95 120.0(4)
C91 C96 H96 120.0
C95 C96 H96 120.0
C9 C97 H97A 109.5
C9 C97 H97B 109.5
H97A C97 H97B 109.5
C9 C97 H97C 109.5
H97A C97 H97C 109.5
H97B C97 H97C 109.5

loop_
_geom_bond_atom_site_label_1
_geom_bond_atom_site_label_2
_geom_bond_distance
C1 O1 1.419(4)
C1 C7 1.467(5)
C1 C6 1.533(4)
C1 C2 1.537(4)
O1 H1 0.81(5)
C2 C3 1.519(5)
C2 H2A 0.9700
C2 H2B 0.9700
C3 C4 1.501(5)
C3 H3A 0.9700
C3 H3B 0.9700
C4 C5 1.536(4)
C4 H4A 0.9700
C4 H4B 0.9700
C5 C6 1.528(4)
C5 H5A 0.9700
C5 H5B 0.9700
C6 N9 1.516(3)
C6 H6 0.9800
C7 C8 1.198(5)
C8 C81 1.424(5)
C81 C86 1.377(6)
C81 C82 1.391(5)
C82 C83 1.376(6)
C82 H82 0.9300
C83 C84 1.359(8)
C83 H83 0.9300
C84 C85 1.377(8)
C84 H84 0.9300
C85 C86 1.371(7)
C85 H85 0.9300
C86 H86 0.9300
N9 C9 1.521(4)
N9 H9A 0.92(4)
N9 H9B 1.02(4)
C9 C91 1.513(4)
C9 C97 1.521(4)
C9 H9 0.9800
C91 C96 1.381(5)
C91 C92 1.381(5)
C92 C93 1.383(5)
C92 H92 0.9300
C93 C94 1.368(7)
C93 H93 0.9300
C94 C95 1.368(7)
C94 H94 0.9300
C95 C96 1.385(5)
C95 H95 0.9300
C96 H96 0.9300
C97 H97A 0.9600
C97 H97B 0.9600
C97 H97C 0.9600

loop_
_geom_hbond_atom_site_label_D
_geom_hbond_atom_site_label_H
_geom_hbond_atom_site_label_A
_geom_hbond_distance_DH
_geom_hbond_distance_HA
_geom_hbond_distance_DA
_geom_hbond_angle_DHA
_geom_hbond_site_symmetry_A
O1 H1 Br1 0.81(5) 2.45(5) 3.245(3) 166(4) .
N9 H9A Br1 0.92(4) 2.61(4) 3.514(3) 166(3) .
N9 H9B Br1 1.02(4) 2.37(4) 3.384(3) 168(3) 2_556

loop_
_geom_torsion_atom_site_label_1
_geom_torsion_atom_site_label_2
_geom_torsion_atom_site_label_3
_geom_torsion_atom_site_label_4
_geom_torsion
O1 C1 C2 C3 -170.5(3)
C7 C1 C2 C3 67.6(4)
C6 C1 C2 C3 -52.6(4)
C1 C2 C3 C4 56.8(4)
C2 C3 C4 C5 -58.4(4)
C3 C4 C5 C6 58.2(4)
C4 C5 C6 N9 -179.4(3)
C4 C5 C6 C1 -55.7(3)
O1 C1 C6 N9 -69.2(3)
C7 C1 C6 N9 53.9(3)
C2 C1 C6 N9 175.5(3)
O1 C1 C6 C5 167.4(2)
C7 C1 C6 C5 -69.5(3)
C2 C1 C6 C5 52.1(4)
C86 C81 C82 C83 1.2(6)
C8 C81 C82 C83 -178.8(4)
C81 C82 C83 C84 0.4(7)
C82 C83 C84 C85 -1.3(7)
C83 C84 C85 C86 0.5(7)
C84 C85 C86 C81 1.1(7)
C82 C81 C86 C85 -2.0(7)
C8 C81 C86 C85 178.1(4)
C5 C6 N9 C9 -106.7(3)
C1 C6 N9 C9 128.3(3)
C6 N9 C9 C91 55.3(3)
C6 N9 C9 C97 -179.4(3)
N9 C9 C91 C96 72.6(4)
C97 C9 C91 C96 -49.6(4)
N9 C9 C91 C92 -110.7(3)
C97 C9 C91 C92 127.0(3)
C96 C91 C92 C93 -0.3(5)
C9 C91 C92 C93 -177.0(3)
C91 C92 C93 C94 1.3(6)
C92 C93 C94 C95 -1.4(7)
C93 C94 C95 C96 0.3(6)
C92 C91 C96 C95 -0.8(5)
C9 C91 C96 C95 175.9(3)
C94 C95 C96 C91 0.7(6)
